data_4062697
loop_
_publ_author_name
'Danopoulos, Andreas A.'
'Wright, Joseph A.'
'Motherwell, William B.'
'Ellwood, Simon'

_journal_name_full Organometallics
_journal_paper_doi 10.1021/om049489l
_journal_year 2004
_chemical_formula_moiety 'C40 H46 Co N6, 2(C4 H8 O), 2(C F3 O3 S)'
_chemical_formula_sum 'C50 H62 Co F6 N6 O8 S2'
_chemical_formula_weight 1112.11
_space_group_IT_number 14
_symmetry_cell_setting monoclinic
_symmetry_space_group_name_Hall '-P 2ybc'
_symmetry_space_group_name_H-M 'P 1 21/c 1'
_cell_angle_alpha 90.00
_cell_angle_beta 98.507(3)
_cell_angle_gamma 90.00
_cell_formula_units_Z 4
_cell_length_a 14.351(3)
_cell_length_b 17.219(4)
_cell_length_c 22.515(5)
_cell_measurement_temperature 120(2)
_cell_volume 5503(2)
_diffrn_ambient_temperature 120(2)
_exptl_crystal_density_diffrn 1.342
_cod_original_sg_symbol_H-M 'P 21/c'
_cod_database_code 4062697

loop_
_symmetry_equiv_pos_as_xyz
'x, y, z'
'-x, y+1/2, -z+1/2'
'-x, -y, -z'
'x, -y-1/2, z-1/2'

loop_
_atom_site_label
_atom_site_type_symbol
_atom_site_fract_x
_atom_site_fract_y
_atom_site_fract_z
_atom_site_U_iso_or_equiv
_atom_site_adp_type
_atom_site_occupancy
_atom_site_symmetry_multiplicity
_atom_site_calc_flag
_atom_site_refinement_flags
_atom_site_disorder_assembly
_atom_site_disorder_group
C1 C 0.3241(5) 0.0416(4) 0.5030(3) 0.0402(16) Uani 1 1 d . . .
C2 C 0.3582(4) 0.1662(4) 0.4670(3) 0.0380(16) Uani 1 1 d . . .
C3 C 0.5064(5) 0.1820(4) 0.5180(3) 0.0523(19) Uani 1 1 d . . .
H3 H 0.5652 0.2057 0.5322 0.063 Uiso 1 1 calc R . .
C4 C 0.4779(5) 0.1122(4) 0.5322(3) 0.0509(18) Uani 1 1 d . . .
H4 H 0.5128 0.0756 0.5582 0.061 Uiso 1 1 calc R . .
C5 C 0.4333(4) 0.2932(4) 0.4569(3) 0.0430(17) Uani 1 1 d . . .
C6 C 0.4087(5) 0.3509(4) 0.4946(3) 0.0480(18) Uani 1 1 d . . .
C7 C 0.4141(5) 0.4273(4) 0.4758(3) 0.057(2) Uani 1 1 d . . .
H7 H 0.3980 0.4683 0.5006 0.068 Uiso 1 1 calc R . .
C8 C 0.4428(5) 0.4445(5) 0.4210(3) 0.057(2) Uani 1 1 d . . .
H8 H 0.4474 0.4970 0.4087 0.069 Uiso 1 1 calc R . .
C9 C 0.4642(5) 0.3859(5) 0.3849(3) 0.0533(19) Uani 1 1 d . . .
H9 H 0.4829 0.3986 0.3474 0.064 Uiso 1 1 calc R . .
C10 C 0.4600(5) 0.3083(4) 0.4008(3) 0.0469(18) Uani 1 1 d . . .
C11 C 0.4848(6) 0.2438(5) 0.3611(3) 0.061(2) Uani 1 1 d . . .
H11 H 0.4427 0.1988 0.3664 0.073 Uiso 1 1 calc R . .
C12 C 0.4717(6) 0.2636(5) 0.2945(3) 0.068(2) Uani 1 1 d . . .
H12A H 0.4098 0.2876 0.2829 0.103 Uiso 1 1 calc R . .
H12B H 0.4759 0.2161 0.2712 0.103 Uiso 1 1 calc R . .
H12C H 0.5211 0.2999 0.2867 0.103 Uiso 1 1 calc R . .
C13 C 0.5867(7) 0.2171(6) 0.3800(4) 0.099(3) Uani 1 1 d . . .
H13A H 0.6298 0.2591 0.3732 0.149 Uiso 1 1 calc R . .
H13B H 0.5992 0.1716 0.3563 0.149 Uiso 1 1 calc R . .
H13C H 0.5962 0.2034 0.4227 0.149 Uiso 1 1 calc R . .
C14 C 0.3770(6) 0.3327(5) 0.5544(3) 0.061(2) Uani 1 1 d . . .
H14 H 0.3517 0.2784 0.5521 0.074 Uiso 1 1 calc R . .
C15 C 0.4577(6) 0.3356(5) 0.6067(3) 0.080(3) Uani 1 1 d . . .
H15A H 0.5095 0.3026 0.5976 0.121 Uiso 1 1 calc R . .
H15B H 0.4356 0.3169 0.6432 0.121 Uiso 1 1 calc R . .
H15C H 0.4800 0.3892 0.6127 0.121 Uiso 1 1 calc R . .
C16 C 0.2978(6) 0.3863(5) 0.5683(4) 0.077(3) Uani 1 1 d . . .
H16A H 0.3211 0.4398 0.5724 0.116 Uiso 1 1 calc R . .
H16B H 0.2768 0.3699 0.6058 0.116 Uiso 1 1 calc R . .
H16C H 0.2448 0.3835 0.5354 0.116 Uiso 1 1 calc R . .
C17 C 0.3355(5) -0.0260(4) 0.5351(3) 0.0451(17) Uani 1 1 d . . .
H17 H 0.3933 -0.0382 0.5597 0.054 Uiso 1 1 calc R . .
C18 C 0.2605(5) -0.0751(4) 0.5303(3) 0.0423(16) Uani 1 1 d . . .
H18 H 0.2662 -0.1221 0.5526 0.051 Uiso 1 1 calc R . .
C19 C 0.1754(5) -0.0588(4) 0.4939(3) 0.0418(16) Uani 1 1 d . . .
H19 H 0.1234 -0.0934 0.4907 0.050 Uiso 1 1 calc R . .
C20 C 0.1711(4) 0.0102(4) 0.4627(3) 0.0384(16) Uani 1 1 d . . .
C21 C 0.1111(4) 0.1060(4) 0.3938(3) 0.0371(15) Uani 1 1 d . . .
C22 C -0.0320(5) 0.0543(4) 0.3608(3) 0.0456(17) Uani 1 1 d . . .
H22 H -0.0930 0.0477 0.3386 0.055 Uiso 1 1 calc R . .
C23 C 0.0103(5) 0.0062(4) 0.4032(3) 0.0439(17) Uani 1 1 d . . .
H23 H -0.0150 -0.0400 0.4174 0.053 Uiso 1 1 calc R . .
C24 C 0.0082(4) 0.1750(4) 0.3101(3) 0.0376(16) Uani 1 1 d . . .
C25 C 0.0269(4) 0.1586(4) 0.2516(3) 0.0429(17) Uani 1 1 d . . .
C26 C 0.0017(5) 0.2152(4) 0.2088(3) 0.0481(18) Uani 1 1 d . . .
H26 H 0.0143 0.2072 0.1690 0.058 Uiso 1 1 calc R . .
C27 C -0.0404(5) 0.2817(4) 0.2221(3) 0.0492(18) Uani 1 1 d . . .
H27 H -0.0574 0.3192 0.1914 0.059 Uiso 1 1 calc R . .
C28 C -0.0590(5) 0.2962(4) 0.2791(3) 0.0485(18) Uani 1 1 d . . .
H28 H -0.0899 0.3429 0.2873 0.058 Uiso 1 1 calc R . .
C29 C -0.0329(5) 0.2426(4) 0.3250(3) 0.0439(17) Uani 1 1 d . . .
C30 C -0.0536(6) 0.2580(4) 0.3880(3) 0.058(2) Uani 1 1 d . . .
H30 H -0.0070 0.2277 0.4164 0.070 Uiso 1 1 calc R . .
C31 C -0.0449(5) 0.3422(5) 0.4069(3) 0.064(2) Uani 1 1 d . . .
H31A H 0.0172 0.3619 0.4010 0.097 Uiso 1 1 calc R . .
H31B H -0.0520 0.3467 0.4494 0.097 Uiso 1 1 calc R . .
H31C H -0.0941 0.3727 0.3825 0.097 Uiso 1 1 calc R . .
C32 C -0.1508(8) 0.2284(6) 0.3946(5) 0.110(4) Uani 1 1 d . . .
H32A H -0.1979 0.2551 0.3657 0.164 Uiso 1 1 calc R . .
H32B H -0.1634 0.2385 0.4354 0.164 Uiso 1 1 calc R . .
H32C H -0.1540 0.1724 0.3867 0.164 Uiso 1 1 calc R . .
C33 C 0.0714(5) 0.0822(4) 0.2360(3) 0.0513(19) Uani 1 1 d . . .
H33 H 0.1044 0.0596 0.2744 0.062 Uiso 1 1 calc R . .
C34 C 0.1454(5) 0.0932(5) 0.1943(3) 0.061(2) Uani 1 1 d . . .
H34A H 0.1774 0.0438 0.1899 0.092 Uiso 1 1 calc R . .
H34B H 0.1916 0.1320 0.2115 0.092 Uiso 1 1 calc R . .
H34C H 0.1146 0.1110 0.1549 0.092 Uiso 1 1 calc R . .
C35 C -0.0038(6) 0.0256(4) 0.2108(3) 0.069(2) Uani 1 1 d . . .
H35A H -0.0470 0.0172 0.2400 0.103 Uiso 1 1 calc R . .
H35B H 0.0255 -0.0239 0.2023 0.103 Uiso 1 1 calc R . .
H35C H -0.0387 0.0465 0.1735 0.103 Uiso 1 1 calc R . .
C36 C 0.2086(4) 0.3175(4) 0.4005(3) 0.0424(17) Uani 1 1 d . . .
H36 H 0.2055 0.3197 0.4423 0.051 Uiso 1 1 calc R . .
C37 C 0.1997(5) 0.3853(4) 0.3693(3) 0.0503(18) Uani 1 1 d . . .
H37 H 0.1908 0.4333 0.3885 0.060 Uiso 1 1 calc R . .
C38 C 0.2043(5) 0.3816(5) 0.3079(3) 0.055(2) Uani 1 1 d . . .
H38 H 0.1991 0.4274 0.2842 0.066 Uiso 1 1 calc R . .
C39 C 0.2162(5) 0.3117(5) 0.2827(3) 0.0517(19) Uani 1 1 d . . .
H39 H 0.2181 0.3080 0.2408 0.062 Uiso 1 1 calc R . .
C40 C 0.2256(5) 0.2463(4) 0.3176(3) 0.0463(17) Uani 1 1 d . . .
H40 H 0.2356 0.1979 0.2993 0.056 Uiso 1 1 calc R . .
C41 C 0.1712(5) 0.1614(5) 0.6074(3) 0.054(2) Uani 1 1 d . . .
C42 C 0.3282(8) -0.0606(6) 0.3229(5) 0.086(3) Uani 1 1 d . . .
C43 C 0.6773(6) 0.0261(5) 0.2853(4) 0.073(2) Uani 1 1 d . . .
H43A H 0.6600 0.0456 0.3235 0.088 Uiso 1 1 calc R . .
H43B H 0.6733 -0.0313 0.2848 0.088 Uiso 1 1 calc R . .
C44 C 0.6165(6) 0.0606(6) 0.2327(4) 0.083(3) Uani 1 1 d . . .
H44A H 0.5526 0.0713 0.2422 0.099 Uiso 1 1 calc R . .
H44B H 0.6113 0.0253 0.1976 0.099 Uiso 1 1 calc R . .
C45 C 0.6650(6) 0.1344(7) 0.2202(5) 0.099(3) Uani 1 1 d D . .
H45A H 0.6501 0.1492 0.1774 0.119 Uiso 1 1 calc R . .
H45B H 0.6472 0.1774 0.2454 0.119 Uiso 1 1 calc R . .
C46 C 0.7638(6) 0.1145(7) 0.2360(6) 0.127(5) Uani 1 1 d D . .
H46A H 0.7908 0.0991 0.1997 0.152 Uiso 1 1 calc R . .
H46B H 0.7997 0.1595 0.2547 0.152 Uiso 1 1 calc R . .
C47 C 0.1684(7) 0.6586(6) 0.4288(5) 0.0896(19) Uani 0.586(9) 1 d P A 1
H47A H 0.1632 0.6330 0.3891 0.108 Uiso 0.586(9) 1 calc PR A 1
H47B H 0.1041 0.6668 0.4387 0.108 Uiso 0.586(9) 1 calc PR A 1
C48 C 0.2284(11) 0.6065(10) 0.4787(9) 0.0896(19) Uani 0.586(9) 1 d PD A 1
H48A H 0.1926 0.5949 0.5120 0.108 Uiso 0.586(9) 1 calc PR A 1
H48B H 0.2475 0.5571 0.4615 0.108 Uiso 0.586(9) 1 calc PR A 1
C49 C 0.3098(11) 0.6552(8) 0.4989(9) 0.0896(19) Uani 0.586(9) 1 d PD A 1
H49A H 0.3236 0.6537 0.5433 0.108 Uiso 0.586(9) 1 calc PR A 1
H49B H 0.3654 0.6347 0.4828 0.108 Uiso 0.586(9) 1 calc PR A 1
C47' C 0.1684(7) 0.6586(6) 0.4288(5) 0.0896(19) Uani 0.414(9) 1 d P A 2
H47C H 0.1244 0.6598 0.4588 0.108 Uiso 0.414(9) 1 calc PR A 2
H47D H 0.1319 0.6475 0.3889 0.108 Uiso 0.414(9) 1 calc PR A 2
C48' C 0.2357(14) 0.6033(14) 0.4437(12) 0.0896(19) Uani 0.414(9) 1 d PD A 2
H48C H 0.2394 0.5709 0.4078 0.108 Uiso 0.414(9) 1 calc PR A 2
H48D H 0.2153 0.5692 0.4747 0.108 Uiso 0.414(9) 1 calc PR A 2
C49' C 0.3297(14) 0.6318(12) 0.4659(12) 0.0896(19) Uani 0.414(9) 1 d PD A 2
H49C H 0.3433 0.6314 0.5104 0.108 Uiso 0.414(9) 1 calc PR A 2
H49D H 0.3793 0.6030 0.4490 0.108 Uiso 0.414(9) 1 calc PR A 2
C50 C 0.2177(6) 0.7323(6) 0.4281(4) 0.097(3) Uani 1 1 d D . .
H50A H 0.1737 0.7759 0.4311 0.116 Uiso 1 1 calc R A 1
H50B H 0.2444 0.7379 0.3902 0.116 Uiso 1 1 calc R A 1
O8 O 0.2935(8) 0.7329(7) 0.4797(5) 0.0896(19) Uani 0.586(9) 1 d PD A 1
O8' O 0.3171(9) 0.7082(9) 0.4424(8) 0.0896(19) Uani 0.414(9) 1 d PD A 2
Co1 Co 0.23247(6) 0.15265(5) 0.42269(4) 0.0375(3) Uani 1 1 d . . .
F1 F 0.2352(3) 0.2120(3) 0.63232(17) 0.0746(14) Uani 1 1 d . . .
F2 F 0.1153(3) 0.1455(2) 0.64841(15) 0.0564(11) Uani 1 1 d . . .
F3 F 0.2126(3) 0.0974(3) 0.59548(18) 0.0785(15) Uani 1 1 d . . .
F4 F 0.2981(5) -0.0852(3) 0.3732(3) 0.1115(19) Uani 1 1 d . . .
F5 F 0.2562(4) -0.0642(3) 0.2772(3) 0.109(2) Uani 1 1 d . . .
F6 F 0.3920(5) -0.1085(3) 0.3107(3) 0.125(2) Uani 1 1 d . . .
N1 N 0.2429(4) 0.0594(3) 0.4674(2) 0.0369(13) Uani 1 1 d . . .
N2 N 0.3871(3) 0.1028(3) 0.5017(2) 0.0374(13) Uani 1 1 d . . .
N3 N 0.4322(4) 0.2143(3) 0.4774(2) 0.0436(14) Uani 1 1 d . . .
N4 N 0.0974(3) 0.0376(3) 0.4217(2) 0.0360(12) Uani 1 1 d . . .
N5 N 0.0284(4) 0.1151(3) 0.3551(2) 0.0392(13) Uani 1 1 d . . .
N6 N 0.2213(3) 0.2481(3) 0.3767(2) 0.0388(13) Uani 1 1 d . . .
O1 O 0.1726(3) 0.2159(2) 0.50189(17) 0.0430(11) Uani 1 1 d . . .
O2 O 0.0620(3) 0.2722(3) 0.5607(2) 0.0559(13) Uani 1 1 d . . .
O3 O 0.0364(3) 0.1429(3) 0.52081(19) 0.0502(12) Uani 1 1 d . . .
O4 O 0.2893(3) 0.0801(3) 0.34460(19) 0.0501(12) Uani 1 1 d . . .
O5 O 0.4449(4) 0.0332(3) 0.3828(2) 0.0683(15) Uani 1 1 d . . .
O6 O 0.4003(4) 0.0567(4) 0.2763(3) 0.0887(19) Uani 1 1 d . . .
O7 O 0.7687(4) 0.0518(4) 0.2770(3) 0.108(2) Uani 1 1 d . . .
S1 S 0.10173(12) 0.20367(10) 0.54014(7) 0.0425(5) Uani 1 1 d . . .
S2 S 0.37025(13) 0.03792(12) 0.33357(8) 0.0548(5) Uani 1 1 d . . .

loop_
_atom_site_aniso_label
_atom_site_aniso_U_11
_atom_site_aniso_U_22
_atom_site_aniso_U_33
_atom_site_aniso_U_23
_atom_site_aniso_U_13
_atom_site_aniso_U_12
C1 0.045(4) 0.054(4) 0.023(3) 0.001(3) 0.010(3) 0.001(3)
C2 0.038(4) 0.053(4) 0.024(3) -0.001(3) 0.006(3) 0.004(3)
C3 0.047(4) 0.066(5) 0.041(4) 0.010(4) -0.006(4) -0.011(4)
C4 0.044(4) 0.066(5) 0.039(4) 0.007(4) -0.005(3) -0.005(4)
C5 0.034(4) 0.053(4) 0.039(4) 0.005(4) -0.005(3) -0.008(3)
C6 0.049(4) 0.060(5) 0.031(4) 0.004(4) -0.006(3) -0.016(4)
C7 0.058(5) 0.061(5) 0.047(5) -0.006(4) -0.004(4) -0.009(4)
C8 0.058(5) 0.060(5) 0.051(5) 0.013(4) 0.000(4) -0.014(4)
C9 0.049(5) 0.065(5) 0.044(4) 0.006(4) 0.002(4) 0.001(4)
C10 0.038(4) 0.061(5) 0.040(4) 0.012(4) 0.000(3) 0.002(3)
C11 0.072(6) 0.068(5) 0.046(5) 0.011(4) 0.021(4) 0.010(4)
C12 0.078(6) 0.087(6) 0.044(5) 0.006(4) 0.019(4) 0.001(5)
C13 0.106(8) 0.142(9) 0.056(6) 0.026(6) 0.031(5) 0.067(7)
C14 0.080(6) 0.072(6) 0.033(4) -0.004(4) 0.012(4) -0.020(4)
C15 0.103(7) 0.099(7) 0.032(4) 0.010(4) -0.010(4) -0.025(6)
C16 0.103(7) 0.086(6) 0.048(5) -0.012(4) 0.026(5) -0.011(5)
C17 0.047(4) 0.060(5) 0.027(4) 0.013(3) 0.003(3) 0.005(4)
C18 0.049(4) 0.046(4) 0.034(4) 0.010(3) 0.014(3) 0.001(3)
C19 0.044(4) 0.051(4) 0.029(4) 0.004(3) 0.002(3) 0.000(3)
C20 0.039(4) 0.053(4) 0.022(3) 0.003(3) 0.003(3) 0.001(3)
C21 0.038(4) 0.053(4) 0.021(3) -0.004(3) 0.005(3) 0.001(3)
C22 0.039(4) 0.067(5) 0.029(4) 0.009(3) 0.002(3) -0.003(4)
C23 0.047(4) 0.051(4) 0.035(4) 0.002(3) 0.010(3) -0.005(3)
C24 0.035(4) 0.049(4) 0.027(4) 0.008(3) 0.002(3) -0.002(3)
C25 0.041(4) 0.056(4) 0.030(4) 0.005(3) -0.003(3) -0.001(3)
C26 0.053(4) 0.065(5) 0.024(4) 0.010(3) 0.000(3) -0.004(4)
C27 0.055(5) 0.058(5) 0.033(4) 0.013(3) 0.002(3) 0.005(4)
C28 0.049(4) 0.056(5) 0.042(4) 0.013(4) 0.010(3) 0.009(4)
C29 0.046(4) 0.054(4) 0.033(4) 0.007(3) 0.006(3) 0.001(3)
C30 0.072(5) 0.067(5) 0.037(4) 0.015(4) 0.017(4) 0.022(4)
C31 0.059(5) 0.091(6) 0.044(5) 0.005(4) 0.010(4) 0.010(4)
C32 0.135(9) 0.096(7) 0.121(9) -0.010(6) 0.097(8) -0.023(7)
C33 0.057(5) 0.062(5) 0.033(4) 0.004(3) 0.002(4) 0.003(4)
C34 0.073(5) 0.084(6) 0.027(4) 0.001(4) 0.012(4) 0.005(4)
C35 0.098(7) 0.060(5) 0.046(5) -0.006(4) 0.005(4) 0.005(5)
C36 0.048(4) 0.048(4) 0.031(4) 0.000(3) 0.005(3) 0.000(3)
C37 0.050(4) 0.051(5) 0.049(5) 0.000(4) 0.004(4) 0.004(3)
C38 0.048(4) 0.064(5) 0.050(5) 0.028(4) -0.002(4) 0.004(4)
C39 0.055(5) 0.065(5) 0.034(4) 0.015(4) 0.000(3) 0.002(4)
C40 0.046(4) 0.063(5) 0.028(4) 0.000(3) 0.000(3) -0.004(3)
C41 0.054(5) 0.080(6) 0.026(4) 0.003(4) 0.004(4) -0.016(4)
C42 0.099(8) 0.090(7) 0.065(6) -0.014(6) -0.002(6) 0.009(6)
C43 0.065(6) 0.097(7) 0.056(5) 0.002(5) 0.005(4) -0.013(5)
C44 0.053(5) 0.141(9) 0.051(5) 0.005(5) -0.004(4) -0.015(6)
C45 0.076(7) 0.138(10) 0.078(7) 0.031(6) -0.005(5) -0.002(7)
C46 0.095(8) 0.134(10) 0.139(10) 0.086(9) -0.025(7) -0.029(7)
C47 0.081(4) 0.093(4) 0.086(5) 0.004(4) -0.015(4) 0.006(3)
C48 0.081(4) 0.093(4) 0.086(5) 0.004(4) -0.015(4) 0.006(3)
C49 0.081(4) 0.093(4) 0.086(5) 0.004(4) -0.015(4) 0.006(3)
C47' 0.081(4) 0.093(4) 0.086(5) 0.004(4) -0.015(4) 0.006(3)
C48' 0.081(4) 0.093(4) 0.086(5) 0.004(4) -0.015(4) 0.006(3)
C49' 0.081(4) 0.093(4) 0.086(5) 0.004(4) -0.015(4) 0.006(3)
C50 0.064(6) 0.121(9) 0.095(8) 0.036(6) -0.023(5) 0.008(6)
O8 0.081(4) 0.093(4) 0.086(5) 0.004(4) -0.015(4) 0.006(3)
O8' 0.081(4) 0.093(4) 0.086(5) 0.004(4) -0.015(4) 0.006(3)
Co1 0.0382(5) 0.0520(6) 0.0216(5) 0.0046(4) 0.0022(4) -0.0012(4)
F1 0.069(3) 0.121(4) 0.030(2) 0.010(2) -0.004(2) -0.027(3)
F2 0.065(3) 0.084(3) 0.0211(19) 0.0033(19) 0.0077(19) -0.010(2)
F3 0.097(4) 0.105(4) 0.034(2) 0.015(2) 0.011(2) 0.050(3)
F4 0.157(6) 0.097(4) 0.083(4) 0.016(3) 0.026(4) -0.021(4)
F5 0.112(4) 0.094(4) 0.103(4) -0.027(3) -0.042(4) 0.000(3)
F6 0.149(6) 0.092(4) 0.126(5) -0.034(4) -0.007(4) 0.051(4)
N1 0.036(3) 0.047(3) 0.027(3) 0.002(2) 0.006(3) 0.001(3)
N2 0.034(3) 0.052(3) 0.024(3) 0.004(3) -0.002(2) -0.001(3)
N3 0.042(3) 0.058(4) 0.029(3) 0.008(3) 0.001(3) 0.000(3)
N4 0.035(3) 0.046(3) 0.026(3) 0.002(3) 0.005(2) -0.004(3)
N5 0.041(3) 0.049(3) 0.029(3) 0.006(3) 0.007(3) -0.010(3)
N6 0.038(3) 0.052(4) 0.025(3) 0.003(3) 0.000(2) -0.006(3)
O1 0.049(3) 0.059(3) 0.022(2) -0.001(2) 0.011(2) -0.009(2)
O2 0.069(3) 0.065(3) 0.036(3) 0.002(2) 0.012(2) 0.008(3)
O3 0.057(3) 0.065(3) 0.028(2) 0.005(2) 0.005(2) -0.020(2)
O4 0.046(3) 0.070(3) 0.034(3) -0.001(2) 0.004(2) 0.008(2)
O5 0.064(3) 0.082(4) 0.051(3) 0.003(3) -0.017(3) 0.016(3)
O6 0.084(4) 0.135(5) 0.057(4) 0.025(4) 0.040(3) 0.010(4)
O7 0.069(4) 0.128(6) 0.112(6) 0.046(5) -0.035(4) -0.025(4)
S1 0.0494(10) 0.0569(11) 0.0216(8) 0.0017(8) 0.0064(8) -0.0021(9)
S2 0.0512(12) 0.0727(14) 0.0404(11) -0.0009(9) 0.0061(9) 0.0057(10)

loop_
_geom_bond_atom_site_label_1
_geom_bond_atom_site_label_2
_geom_bond_distance
_geom_bond_site_symmetry_2
_geom_bond_publ_flag
C1 N1 1.349(8) . ?
C1 C17 1.367(9) . ?
C1 N2 1.392(8) . ?
C2 N3 1.340(8) . ?
C2 N2 1.371(8) . ?
C2 Co1 1.942(6) . ?
C3 C4 1.325(9) . ?
C3 N3 1.409(8) . ?
C3 H3 0.9500 . ?
C4 N2 1.389(8) . ?
C4 H4 0.9500 . ?
C5 C6 1.386(9) . ?
C5 C10 1.399(9) . ?
C5 N3 1.436(8) . ?
C6 C7 1.387(9) . ?
C6 C14 1.518(9) . ?
C7 C8 1.390(10) . ?
C7 H7 0.9500 . ?
C8 C9 1.358(10) . ?
C8 H8 0.9500 . ?
C9 C10 1.386(10) . ?
C9 H9 0.9500 . ?
C10 C11 1.501(10) . ?
C11 C12 1.522(10) . ?
C11 C13 1.532(11) . ?
C11 H11 1.0000 . ?
C12 H12A 0.9800 . ?
C12 H12B 0.9800 . ?
C12 H12C 0.9800 . ?
C13 H13A 0.9800 . ?
C13 H13B 0.9800 . ?
C13 H13C 0.9800 . ?
C14 C15 1.525(10) . ?
C14 C16 1.531(11) . ?
C14 H14 1.0000 . ?
C15 H15A 0.9800 . ?
C15 H15B 0.9800 . ?
C15 H15C 0.9800 . ?
C16 H16A 0.9800 . ?
C16 H16B 0.9800 . ?
C16 H16C 0.9800 . ?
C17 C18 1.360(9) . ?
C17 H17 0.9500 . ?
C18 C19 1.395(9) . ?
C18 H18 0.9500 . ?
C19 C20 1.377(9) . ?
C19 H19 0.9500 . ?
C20 N1 1.326(8) . ?
C20 N4 1.380(7) . ?
C21 N4 1.363(8) . ?
C21 N5 1.372(8) . ?
C21 Co1 1.941(6) . ?
C22 C23 1.338(9) . ?
C22 N5 1.376(8) . ?
C22 H22 0.9500 . ?
C23 N4 1.369(8) . ?
C23 H23 0.9500 . ?
C24 C29 1.369(9) . ?
C24 C25 1.411(9) . ?
C24 N5 1.446(8) . ?
C25 C26 1.382(9) . ?
C25 C33 1.526(9) . ?
C26 C27 1.348(9) . ?
C26 H26 0.9500 . ?
C27 C28 1.372(9) . ?
C27 H27 0.9500 . ?
C28 C29 1.395(9) . ?
C28 H28 0.9500 . ?
C29 C30 1.515(9) . ?
C30 C31 1.511(10) . ?
C30 C32 1.512(11) . ?
C30 H30 1.0000 . ?
C31 H31A 0.9800 . ?
C31 H31B 0.9800 . ?
C31 H31C 0.9800 . ?
C32 H32A 0.9800 . ?
C32 H32B 0.9800 . ?
C32 H32C 0.9800 . ?
C33 C35 1.502(10) . ?
C33 C34 1.529(9) . ?
C33 H33 1.0000 . ?
C34 H34A 0.9800 . ?
C34 H34B 0.9800 . ?
C34 H34C 0.9800 . ?
C35 H35A 0.9800 . ?
C35 H35B 0.9800 . ?
C35 H35C 0.9800 . ?
C36 N6 1.333(8) . ?
C36 C37 1.359(9) . ?
C36 H36 0.9500 . ?
C37 C38 1.394(10) . ?
C37 H37 0.9500 . ?
C38 C39 1.352(10) . ?
C38 H38 0.9500 . ?
C39 C40 1.368(9) . ?
C39 H39 0.9500 . ?
C40 N6 1.341(8) . ?
C40 H40 0.9500 . ?
C41 F3 1.299(8) . ?
C41 F1 1.329(8) . ?
C41 F2 1.337(7) . ?
C41 S1 1.836(7) . ?
C42 F6 1.291(10) . ?
C42 F4 1.339(11) . ?
C42 F5 1.347(10) . ?
C42 S2 1.805(10) . ?
C43 O7 1.422(9) . ?
C43 C44 1.488(11) . ?
C43 H43A 0.9900 . ?
C43 H43B 0.9900 . ?
C44 C45 1.494(12) . ?
C44 H44A 0.9900 . ?
C44 H44B 0.9900 . ?
C45 C46 1.451(8) . ?
C45 H45A 0.9900 . ?
C45 H45B 0.9900 . ?
C46 O7 1.416(10) . ?
C46 H46A 0.9900 . ?
C46 H46B 0.9900 . ?
C47 C50 1.455(12) . ?
C47 C48 1.588(18) . ?
C47 H47A 0.9900 . ?
C47 H47B 0.9900 . ?
C48 C49 1.455(9) . ?
C48 H48A 0.9900 . ?
C48 H48B 0.9900 . ?
C49 O8 1.415(13) . ?
C49 H49A 0.9900 . ?
C49 H49B 0.9900 . ?
C48' C49' 1.453(10) . ?
C48' H48C 0.9900 . ?
C48' H48D 0.9900 . ?
C49' O8' 1.419(16) . ?
C49' H49C 0.9900 . ?
C49' H49D 0.9900 . ?
C50 O8 1.470(11) . ?
C50 O8' 1.476(13) . ?
C50 H50A 0.9900 . ?
C50 H50B 0.9900 . ?
Co1 N1 1.890(5) . ?
Co1 N6 1.936(5) . ?
Co1 O1 2.358(4) . ?
Co1 O4 2.396(4) . ?
O1 S1 1.441(4) . ?
O2 S1 1.418(5) . ?
O3 S1 1.430(4) . ?
O4 S2 1.423(5) . ?
O5 S2 1.425(5) . ?
O6 S2 1.455(5) . ?
